data_7708828
loop_
_publ_author_name
'Fazekas, Eszter'
'Jenkins, David T.'
'Forbes, Andrew A.'
'Gallagher, Brendan'
'Rosair, Georgina'
'McIntosh, Ruaraidh D.'

_publ_section_title
;
 Amino acid-derived bisphenolate palladium complexes as C-C coupling
 catalysts
;
_journal_name_full 'Dalton Transactions'
_journal_paper_doi 10.1039/D1DT03068J
_journal_year 2021
_chemical_absolute_configuration ad
_chemical_formula_moiety 'C41 H59 N O4'
_chemical_formula_sum 'C41 H59 N O4'
_chemical_formula_weight 629.89
_space_group_crystal_system orthorhombic
_space_group_IT_number 19
_space_group_name_Hall 'P 2ac 2ab'
_space_group_name_H-M_alt 'P 21 21 21'
_atom_sites_solution_hydrogens geom
_atom_sites_solution_primary dual
_audit_creation_date 2021-03-15
_audit_creation_method
;
Olex2 1.2
(compiled 2018.05.29 svn.r3508 for OlexSys, GUI svn.r5506)
;
_audit_update_record
;
2021-11-10 deposited with the CCDC.	2021-11-12 downloaded from the CCDC.
;
_cell_angle_alpha 90
_cell_angle_beta 90
_cell_angle_gamma 90
_cell_formula_units_Z 4
_cell_length_a 10.4115(2)
_cell_length_b 11.7529(2)
_cell_length_c 31.8349(5)
_cell_measurement_reflns_used 9933
_cell_measurement_temperature 100(2)
_cell_measurement_theta_max 68.376
_cell_measurement_theta_min 3.761
_cell_volume 3895.49(12)
_computing_cell_refinement 'SAINT V8.40B (?, 2016)'
_computing_data_reduction 'SAINT V8.40B (?, 2016)'
_computing_molecular_graphics 'Olex2 (Dolomanov et al., 2009)'
_computing_publication_material 'Olex2 (Dolomanov et al., 2009)'
_computing_structure_refinement 'ShelXL (Sheldrick, 2015)'
_computing_structure_solution 'XM (Sheldrick, 2008)'
_diffrn_ambient_temperature 100.0
_diffrn_measured_fraction_theta_full 0.999
_diffrn_measured_fraction_theta_max 0.998
_diffrn_measurement_device_type 'Bruker D8Venture'
_diffrn_measurement_method '\f and \w scans'
_diffrn_radiation_type CuK\a
_diffrn_radiation_wavelength 1.54178
_diffrn_reflns_av_R_equivalents 0.0419
_diffrn_reflns_av_unetI/netI 0.0219
_diffrn_reflns_Laue_measured_fraction_full 0.999
_diffrn_reflns_Laue_measured_fraction_max 0.998
_diffrn_reflns_limit_h_max 12
_diffrn_reflns_limit_h_min -12
_diffrn_reflns_limit_k_max 14
_diffrn_reflns_limit_k_min -14
_diffrn_reflns_limit_l_max 38
_diffrn_reflns_limit_l_min -36
_diffrn_reflns_number 48693
_diffrn_reflns_point_group_measured_fraction_full 0.999
_diffrn_reflns_point_group_measured_fraction_max 0.997
_diffrn_reflns_theta_full 67.679
_diffrn_reflns_theta_max 68.371
_diffrn_reflns_theta_min 4.009
_diffrn_standards_number 0
_exptl_absorpt_coefficient_mu 0.525
_exptl_absorpt_correction_T_max 0.7531
_exptl_absorpt_correction_T_min 0.6741
_exptl_absorpt_correction_type multi-scan
_exptl_absorpt_process_details
'SADABS-2016/2 (Bruker,2016/2) was used for absorption correction. wR2(int) was 0.0985 before and 0.0573 after correction. The Ratio of minimum to maximum transmission is 0.8951. The \l/2 correction factor is Not present.'
_exptl_crystal_colour colourless
_exptl_crystal_colour_primary colourless
_exptl_crystal_density_diffrn 1.074
_exptl_crystal_description block
_exptl_crystal_F_000 1376
_exptl_crystal_size_max 0.25
_exptl_crystal_size_mid 0.18
_exptl_crystal_size_min 0.14
_refine_diff_density_max 1.342
_refine_diff_density_min -0.207
_refine_diff_density_rms 0.070
_refine_ls_abs_structure_details
;
 Flack x determined using 2936 quotients [(I+)-(I-)]/[(I+)+(I-)]
 (Parsons, Flack and Wagner, Acta Cryst. B69 (2013) 249-259).
;
_refine_ls_abs_structure_Flack 0.07(5)
_refine_ls_extinction_method none
_refine_ls_goodness_of_fit_ref 1.087
_refine_ls_hydrogen_treatment constr
_refine_ls_matrix_type full
_refine_ls_number_parameters 441
_refine_ls_number_reflns 7128
_refine_ls_number_restraints 1
_refine_ls_restrained_S_all 1.095
_refine_ls_R_factor_all 0.0583
_refine_ls_R_factor_gt 0.0567
_refine_ls_shift/su_max 0.000
_refine_ls_shift/su_mean 0.000
_refine_ls_structure_factor_coef Fsqd
_refine_ls_weighting_details 'w=1/[\s^2^(Fo^2^)+(0.0960P)^2^+2.4815P] where P=(Fo^2^+2Fc^2^)/3'
_refine_ls_weighting_scheme calc
_refine_ls_wR_factor_gt 0.1615
_refine_ls_wR_factor_ref 0.1632
_reflns_Friedel_coverage 0.773
_reflns_Friedel_fraction_full 0.999
_reflns_Friedel_fraction_max 0.997
_reflns_number_gt 6960
_reflns_number_total 7128
_reflns_threshold_expression 'I > 2\s(I)'
_cod_data_source_file d1dt03068j2.cif
_cod_data_source_block cu_8v00517_0m
_cod_database_code 7708828
_shelx_shelxl_version_number 2018/3
_shelx_space_group_comment
;
The symmetry employed for this shelxl refinement is uniquely defined
by the following loop, which should always be used as a source of
symmetry information in preference to the above space-group names.
They are only intended as comments.
;
_shelx_estimated_absorpt_t_max 0.930
_shelx_estimated_absorpt_t_min 0.880
_olex2_refinement_description
;
1. Fixed Uiso
 At 1.2 times of:
  All C(H) groups, All C(H,H) groups, All C(H,H,H,H) groups
 At 1.5 times of:
  All C(H,H,H) groups, All O(H) groups
2. Restrained distances
 C34A-C33 \\sim C34-C33
 with sigma of 0.02
3. Others
 Sof(H33C)=Sof(H33D)=Sof(C34A)=Sof(H34D)=Sof(H34E)=Sof(H34F)=1-FVAR(1)
 Sof(H33A)=Sof(H33B)=Sof(C34)=Sof(H34A)=Sof(H34B)=Sof(H34C)=FVAR(1)
4.a Ternary CH refined with riding coordinates:
 C31(H31)
4.b Secondary CH2 refined with riding coordinates:
 C1(H1A,H1B), C16(H16A,H16B), C33(H33A,H33B), C33(H33C,H33D), C35(H35A,H35B)
4.c Aromatic/amide H refined with riding coordinates:
 C5(H5), C7(H7), C20(H20), C22(H22), C37(H37), C38(H38), C39(H39), C40(H40),
 C41(H41)
4.d Idealised Me refined as rotating group:
 C9(H9A,H9B,H9C), C10(H10A,H10B,H10C), C11(H11A,H11B,H11C), C13(H13A,H13B,
 H13C), C14(H14A,H14B,H14C), C15(H15A,H15B,H15C), C24(H24A,H24B,H24C), C25(H25A,
 H25B,H25C), C26(H26A,H26B,H26C), C28(H28A,H28B,H28C), C29(H29A,H29B,H29C),
 C30(H30A,H30B,H30C), C34(H34A,H34B,H34C), C34A(H34D,H34E,H34F)
4.e Idealised tetrahedral OH refined as rotating group:
 O1(H1), O2(H2)
;
_olex2_submission_special_instructions 'No special instructions were received'

loop_
_space_group_symop_operation_xyz
'x, y, z'
'-x+1/2, -y, z+1/2'
'-x, y+1/2, -z+1/2'
'x+1/2, -y+1/2, -z'

loop_
_atom_site_label
_atom_site_type_symbol
_atom_site_fract_x
_atom_site_fract_y
_atom_site_fract_z
_atom_site_U_iso_or_equiv
_atom_site_adp_type
_atom_site_occupancy
_atom_site_site_symmetry_order
_atom_site_calc_flag
_atom_site_refinement_flags_posn
_atom_site_refinement_flags_adp
_atom_site_refinement_flags_occupancy
_atom_site_disorder_assembly
_atom_site_disorder_group
O1 O 0.1867(2) 0.8589(2) 0.42817(8) 0.0276(5) Uani 1 1 d . . . . .
H1 H 0.229190 0.801880 0.435874 0.041 Uiso 1 1 calc GR . . . .
N1 N 0.4453(3) 0.7259(2) 0.40771(8) 0.0207(6) Uani 1 1 d . . . . .
C1 C 0.4594(3) 0.8222(3) 0.43731(10) 0.0226(7) Uani 1 1 d . . . . .
H1A H 0.551612 0.834736 0.443254 0.027 Uiso 1 1 calc R . . . .
H1B H 0.416243 0.803190 0.464126 0.027 Uiso 1 1 calc R . . . .
O2 O 0.2652(2) 0.6700(2) 0.34961(7) 0.0277(5) Uani 1 1 d . . . . .
H2 H 0.295577 0.702849 0.370830 0.042 Uiso 1 1 calc GR . . . .
C2 C 0.4018(3) 0.9300(3) 0.41962(10) 0.0229(7) Uani 1 1 d . . . . .
O3 O 0.2488(2) 0.6407(2) 0.45545(8) 0.0293(6) Uani 1 1 d . . . . .
C3 C 0.2690(3) 0.9429(3) 0.41529(10) 0.0223(7) Uani 1 1 d . . . . .
O4 O 0.3427(3) 0.4695(2) 0.46002(10) 0.0382(7) Uani 1 1 d . . . . .
C4 C 0.2162(3) 1.0429(3) 0.39765(10) 0.0241(7) Uani 1 1 d . . . . .
C5 C 0.3033(3) 1.1277(3) 0.38525(10) 0.0247(7) Uani 1 1 d . . . . .
H5 H 0.269534 1.195644 0.373402 0.030 Uiso 1 1 calc R . . . .
C6 C 0.4365(3) 1.1183(3) 0.38930(10) 0.0248(7) Uani 1 1 d . . . . .
C7 C 0.4827(3) 1.0175(3) 0.40668(11) 0.0240(7) Uani 1 1 d . . . . .
H7 H 0.572873 1.008129 0.409811 0.029 Uiso 1 1 calc R . . . .
C8 C 0.0705(4) 1.0582(3) 0.39231(11) 0.0276(7) Uani 1 1 d . . . . .
C9 C 0.0159(4) 0.9647(4) 0.36364(12) 0.0330(8) Uani 1 1 d . . . . .
H9A H 0.053667 0.971637 0.335560 0.049 Uiso 1 1 calc GR . . . .
H9B H -0.077601 0.973043 0.361709 0.049 Uiso 1 1 calc GR . . . .
H9C H 0.036692 0.889849 0.375366 0.049 Uiso 1 1 calc GR . . . .
C10 C 0.0361(4) 1.1739(4) 0.37263(13) 0.0357(9) Uani 1 1 d . . . . .
H10A H 0.069016 1.235273 0.390477 0.054 Uiso 1 1 calc GR . . . .
H10B H -0.057390 1.180535 0.370237 0.054 Uiso 1 1 calc GR . . . .
H10C H 0.074930 1.179489 0.344660 0.054 Uiso 1 1 calc GR . . . .
C11 C 0.0038(4) 1.0535(4) 0.43577(12) 0.0334(8) Uani 1 1 d . . . . .
H11A H 0.025840 0.981978 0.449827 0.050 Uiso 1 1 calc GR . . . .
H11B H -0.089448 1.058004 0.432005 0.050 Uiso 1 1 calc GR . . . .
H11C H 0.032921 1.117733 0.452962 0.050 Uiso 1 1 calc GR . . . .
C12 C 0.5311(4) 1.2101(3) 0.37577(13) 0.0334(8) Uani 1 1 d . . . . .
C13 C 0.4661(4) 1.3159(3) 0.35892(14) 0.0382(9) Uani 1 1 d . . . . .
H13A H 0.415526 1.296305 0.333989 0.057 Uiso 1 1 calc GR . . . .
H13B H 0.531354 1.372427 0.351375 0.057 Uiso 1 1 calc GR . . . .
H13C H 0.409267 1.347602 0.380510 0.057 Uiso 1 1 calc GR . . . .
C14 C 0.6127(6) 1.2461(4) 0.41460(18) 0.0597(15) Uani 1 1 d . . . . .
H14A H 0.556645 1.280844 0.435755 0.090 Uiso 1 1 calc GR . . . .
H14B H 0.678069 1.301285 0.405869 0.090 Uiso 1 1 calc GR . . . .
H14C H 0.654703 1.178966 0.426591 0.090 Uiso 1 1 calc GR . . . .
C15 C 0.6218(5) 1.1613(4) 0.34264(18) 0.0512(12) Uani 1 1 d . . . . .
H15A H 0.665786 1.094417 0.354113 0.077 Uiso 1 1 calc GR . . . .
H15B H 0.685361 1.218938 0.334807 0.077 Uiso 1 1 calc GR . . . .
H15C H 0.572323 1.139047 0.317764 0.077 Uiso 1 1 calc GR . . . .
C16 C 0.5212(3) 0.7442(3) 0.36895(10) 0.0217(7) Uani 1 1 d . . . . .
H16A H 0.613764 0.739266 0.375900 0.026 Uiso 1 1 calc R . . . .
H16B H 0.504192 0.821788 0.358237 0.026 Uiso 1 1 calc R . . . .
C17 C 0.4909(3) 0.6588(3) 0.33468(10) 0.0215(7) Uani 1 1 d . . . . .
C18 C 0.3637(3) 0.6282(3) 0.32546(10) 0.0224(7) Uani 1 1 d . . . . .
C19 C 0.3361(3) 0.5554(3) 0.29154(11) 0.0246(7) Uani 1 1 d . . . . .
C20 C 0.4396(4) 0.5167(3) 0.26758(10) 0.0251(7) Uani 1 1 d . . . . .
H20 H 0.422322 0.468448 0.244312 0.030 Uiso 1 1 calc R . . . .
C21 C 0.5666(3) 0.5450(3) 0.27597(10) 0.0245(7) Uani 1 1 d . . . . .
C22 C 0.5907(3) 0.6165(3) 0.31012(10) 0.0230(7) Uani 1 1 d . . . . .
H22 H 0.676751 0.636694 0.316694 0.028 Uiso 1 1 calc R . . . .
C23 C 0.1975(3) 0.5207(3) 0.28114(11) 0.0280(7) Uani 1 1 d . . . . .
C24 C 0.1138(4) 0.6267(4) 0.27291(14) 0.0386(9) Uani 1 1 d . . . . .
H24A H 0.110787 0.673751 0.298310 0.058 Uiso 1 1 calc GR . . . .
H24B H 0.026559 0.602804 0.265413 0.058 Uiso 1 1 calc GR . . . .
H24C H 0.150783 0.670911 0.249783 0.058 Uiso 1 1 calc GR . . . .
C25 C 0.1418(4) 0.4512(3) 0.31807(12) 0.0316(8) Uani 1 1 d . . . . .
H25A H 0.193024 0.382083 0.322080 0.047 Uiso 1 1 calc GR . . . .
H25B H 0.052749 0.430320 0.311820 0.047 Uiso 1 1 calc GR . . . .
H25C H 0.144425 0.497167 0.343743 0.047 Uiso 1 1 calc GR . . . .
C26 C 0.1900(4) 0.4454(4) 0.24192(13) 0.0370(9) Uani 1 1 d . . . . .
H26A H 0.226638 0.486277 0.217903 0.055 Uiso 1 1 calc GR . . . .
H26B H 0.100095 0.426677 0.236073 0.055 Uiso 1 1 calc GR . . . .
H26C H 0.238625 0.375191 0.246709 0.055 Uiso 1 1 calc GR . . . .
C27 C 0.6791(3) 0.5024(3) 0.24913(11) 0.0272(7) Uani 1 1 d . . . . .
C28 C 0.7494(4) 0.6058(3) 0.23055(12) 0.0347(9) Uani 1 1 d . . . . .
H28A H 0.691184 0.647382 0.211856 0.052 Uiso 1 1 calc GR . . . .
H28B H 0.824403 0.579869 0.214603 0.052 Uiso 1 1 calc GR . . . .
H28C H 0.777448 0.656033 0.253340 0.052 Uiso 1 1 calc GR . . . .
C29 C 0.7724(4) 0.4345(4) 0.27621(13) 0.0375(9) Uani 1 1 d . . . . .
H29A H 0.803971 0.482612 0.299154 0.056 Uiso 1 1 calc GR . . . .
H29B H 0.845021 0.409307 0.258974 0.056 Uiso 1 1 calc GR . . . .
H29C H 0.728292 0.368068 0.287920 0.056 Uiso 1 1 calc GR . . . .
C30 C 0.6351(4) 0.4265(4) 0.21250(13) 0.0382(9) Uani 1 1 d . . . . .
H30A H 0.586198 0.361810 0.223521 0.057 Uiso 1 1 calc GR . . . .
H30B H 0.710424 0.398518 0.197200 0.057 Uiso 1 1 calc GR . . . .
H30C H 0.580664 0.470794 0.193439 0.057 Uiso 1 1 calc GR . . . .
C31 C 0.4635(3) 0.6132(3) 0.42694(10) 0.0225(7) Uani 1 1 d . . . . .
H31 H 0.477655 0.557970 0.403500 0.027 Uiso 1 1 calc R . . . .
C32 C 0.3392(3) 0.5788(3) 0.44873(10) 0.0260(7) Uani 1 1 d . . . . .
C33 C 0.2305(5) 0.4247(4) 0.48185(18) 0.0531(13) Uani 1 1 d D . . . .
H33A H 0.151182 0.440408 0.465702 0.064 Uiso 0.583(13) 1 calc R . P A 1
H33B H 0.222261 0.459314 0.510063 0.064 Uiso 0.583(13) 1 calc R . P A 1
H33C H 0.258484 0.358879 0.498978 0.064 Uiso 0.417(13) 1 calc R . P A 2
H33D H 0.199424 0.483837 0.501509 0.064 Uiso 0.417(13) 1 calc R . P A 2
C34 C 0.2537(9) 0.2959(6) 0.4853(2) 0.045(2) Uani 0.583(13) 1 d D . P A 1
H34A H 0.268218 0.264111 0.457277 0.068 Uiso 0.583(13) 1 calc GR . P A 1
H34B H 0.178450 0.259518 0.498048 0.068 Uiso 0.583(13) 1 calc GR . P A 1
H34C H 0.329336 0.281864 0.502934 0.068 Uiso 0.583(13) 1 calc GR . P A 1
C35 C 0.5774(3) 0.5990(3) 0.45800(11) 0.0259(7) Uani 1 1 d . . . . .
H35A H 0.566127 0.653523 0.481404 0.031 Uiso 1 1 calc R . . . .
H35B H 0.574089 0.521331 0.470018 0.031 Uiso 1 1 calc R . . . .
C36 C 0.7084(3) 0.6173(3) 0.43877(10) 0.0234(7) Uani 1 1 d . . . . .
C37 C 0.7525(4) 0.5486(3) 0.40642(13) 0.0328(8) Uani 1 1 d . . . . .
H37 H 0.699018 0.489695 0.395862 0.039 Uiso 1 1 calc R . . . .
C38 C 0.8742(4) 0.5646(4) 0.38919(13) 0.0375(9) Uani 1 1 d . . . . .
H38 H 0.902469 0.517374 0.366808 0.045 Uiso 1 1 calc R . . . .
C39 C 0.9535(4) 0.6486(4) 0.40447(12) 0.0354(9) Uani 1 1 d . . . . .
H39 H 1.037102 0.658770 0.393128 0.043 Uiso 1 1 calc R . . . .
C40 C 0.9104(4) 0.7176(4) 0.43634(13) 0.0349(9) Uani 1 1 d . . . . .
H40 H 0.964437 0.776150 0.446834 0.042 Uiso 1 1 calc R . . . .
C41 C 0.7889(4) 0.7028(3) 0.45338(11) 0.0283(7) Uani 1 1 d . . . . .
H41 H 0.760571 0.751687 0.475272 0.034 Uiso 1 1 calc R . . . .
C34A C 0.1314(13) 0.3914(12) 0.4583(4) 0.064(4) Uani 0.417(13) 1 d D . P A 2
H34D H 0.101013 0.455693 0.441357 0.096 Uiso 0.417(13) 1 calc GR . P A 2
H34E H 0.061814 0.364603 0.476454 0.096 Uiso 0.417(13) 1 calc GR . P A 2
H34F H 0.158744 0.329583 0.439644 0.096 Uiso 0.417(13) 1 calc GR . P A 2

loop_
_atom_site_aniso_label
_atom_site_aniso_U_11
_atom_site_aniso_U_22
_atom_site_aniso_U_33
_atom_site_aniso_U_23
_atom_site_aniso_U_13
_atom_site_aniso_U_12
O1 0.0264(12) 0.0247(12) 0.0315(13) 0.0026(10) 0.0040(10) -0.0015(10)
N1 0.0249(14) 0.0182(13) 0.0191(13) 0.0006(10) 0.0021(11) 0.0001(11)
C1 0.0250(16) 0.0201(15) 0.0228(16) -0.0026(12) -0.0001(12) -0.0009(13)
O2 0.0243(12) 0.0328(13) 0.0260(12) -0.0058(10) 0.0008(10) 0.0019(10)
C2 0.0260(17) 0.0230(16) 0.0197(15) -0.0052(12) -0.0004(12) 0.0024(13)
O3 0.0245(12) 0.0316(13) 0.0318(13) 0.0003(10) 0.0047(10) -0.0026(10)
C3 0.0249(16) 0.0242(16) 0.0180(15) -0.0012(12) 0.0027(12) -0.0040(13)
O4 0.0328(14) 0.0289(13) 0.0528(17) 0.0143(12) 0.0079(13) -0.0034(11)
C4 0.0262(17) 0.0256(17) 0.0204(15) -0.0038(13) 0.0014(13) 0.0021(14)
C5 0.0288(18) 0.0205(15) 0.0249(16) -0.0023(13) -0.0014(13) 0.0020(14)
C6 0.0274(17) 0.0221(16) 0.0248(16) -0.0031(13) -0.0030(13) -0.0004(14)
C7 0.0227(16) 0.0227(16) 0.0265(17) -0.0042(13) -0.0018(13) -0.0018(13)
C8 0.0242(16) 0.0321(18) 0.0266(17) 0.0041(14) 0.0046(14) 0.0048(15)
C9 0.0275(18) 0.044(2) 0.0277(18) 0.0022(15) -0.0007(15) -0.0023(17)
C10 0.0283(19) 0.040(2) 0.039(2) 0.0109(17) 0.0033(16) 0.0074(16)
C11 0.0286(18) 0.041(2) 0.0304(19) 0.0010(16) 0.0062(15) 0.0044(16)
C12 0.0321(19) 0.0246(17) 0.044(2) 0.0020(16) -0.0054(16) -0.0072(15)
C13 0.041(2) 0.0274(19) 0.046(2) 0.0060(16) -0.0049(18) -0.0041(17)
C14 0.068(3) 0.038(2) 0.073(3) 0.017(2) -0.037(3) -0.021(2)
C15 0.039(2) 0.038(2) 0.077(3) 0.019(2) 0.012(2) -0.0017(19)
C16 0.0211(15) 0.0208(15) 0.0232(16) 0.0001(12) 0.0015(13) -0.0003(13)
C17 0.0245(16) 0.0197(15) 0.0205(15) 0.0014(12) 0.0001(13) -0.0004(13)
C18 0.0237(16) 0.0209(15) 0.0226(15) 0.0032(12) 0.0018(13) 0.0033(13)
C19 0.0250(17) 0.0247(16) 0.0240(16) 0.0041(13) -0.0024(13) -0.0020(14)
C20 0.0323(18) 0.0236(16) 0.0195(15) -0.0020(13) -0.0012(14) -0.0040(14)
C21 0.0265(17) 0.0250(16) 0.0219(16) 0.0013(13) 0.0038(13) -0.0009(14)
C22 0.0223(16) 0.0227(15) 0.0239(16) 0.0019(13) 0.0018(13) -0.0027(13)
C23 0.0265(18) 0.0300(18) 0.0276(17) 0.0018(14) -0.0029(14) -0.0016(14)
C24 0.033(2) 0.034(2) 0.049(2) 0.0012(18) -0.0140(17) 0.0017(17)
C25 0.0243(17) 0.0344(19) 0.0360(19) 0.0004(15) 0.0002(15) -0.0020(15)
C26 0.0302(19) 0.044(2) 0.036(2) -0.0069(17) -0.0040(16) -0.0086(17)
C27 0.0279(18) 0.0298(17) 0.0240(16) -0.0053(14) 0.0049(14) -0.0032(15)
C28 0.037(2) 0.037(2) 0.0299(18) -0.0039(15) 0.0141(16) -0.0054(17)
C29 0.036(2) 0.038(2) 0.038(2) -0.0026(17) 0.0067(16) 0.0071(17)
C30 0.037(2) 0.042(2) 0.036(2) -0.0173(18) 0.0097(17) -0.0060(18)
C31 0.0236(17) 0.0207(15) 0.0232(16) 0.0021(13) 0.0024(13) -0.0002(12)
C32 0.0285(18) 0.0254(16) 0.0240(16) -0.0003(13) 0.0005(14) -0.0046(14)
C33 0.038(2) 0.046(3) 0.076(3) 0.023(2) 0.015(2) -0.011(2)
C34 0.069(5) 0.030(4) 0.037(4) -0.003(3) 0.009(4) -0.019(4)
C35 0.0273(17) 0.0240(16) 0.0265(16) 0.0056(13) 0.0015(14) 0.0001(14)
C36 0.0260(17) 0.0206(15) 0.0236(16) 0.0036(13) -0.0026(13) -0.0007(13)
C37 0.0271(18) 0.0289(17) 0.043(2) -0.0094(16) 0.0008(16) -0.0049(15)
C38 0.0262(18) 0.046(2) 0.041(2) -0.0153(18) 0.0024(16) 0.0003(17)
C39 0.0226(17) 0.049(2) 0.035(2) -0.0038(17) 0.0004(15) -0.0049(16)
C40 0.0287(19) 0.038(2) 0.038(2) -0.0024(17) -0.0059(16) -0.0083(16)
C41 0.0300(18) 0.0289(17) 0.0258(17) -0.0023(14) -0.0047(14) -0.0002(14)
C34A 0.068(9) 0.065(8) 0.059(8) 0.006(6) -0.011(6) -0.034(7)

loop_
_atom_type_symbol
_atom_type_description
_atom_type_scat_dispersion_real
_atom_type_scat_dispersion_imag
_atom_type_scat_source
C C 0.0181 0.0091 'International Tables Vol C Tables 4.2.6.8 and 6.1.1.4'
H H 0.0000 0.0000 'International Tables Vol C Tables 4.2.6.8 and 6.1.1.4'
N N 0.0311 0.0180 'International Tables Vol C Tables 4.2.6.8 and 6.1.1.4'
O O 0.0492 0.0322 'International Tables Vol C Tables 4.2.6.8 and 6.1.1.4'

loop_
_geom_angle_atom_site_label_1
_geom_angle_atom_site_label_2
_geom_angle_atom_site_label_3
_geom_angle
_geom_angle_site_symmetry_1
_geom_angle_site_symmetry_3
_geom_angle_publ_flag
C1 N1 C16 111.5(2) . . ?
C31 N1 C1 114.2(3) . . ?
C31 N1 C16 114.1(3) . . ?
N1 C1 C2 111.4(3) . . ?
C3 C2 C1 121.3(3) . . ?
C7 C2 C1 119.3(3) . . ?
C7 C2 C3 119.3(3) . . ?
O1 C3 C2 120.7(3) . . ?
O1 C3 C4 118.4(3) . . ?
C2 C3 C4 120.9(3) . . ?
C32 O4 C33 117.1(3) . . ?
C3 C4 C8 121.6(3) . . ?
C5 C4 C3 116.9(3) . . ?
C5 C4 C8 121.5(3) . . ?
C6 C5 C4 123.9(3) . . ?
C5 C6 C12 124.0(3) . . ?
C7 C6 C5 116.6(3) . . ?
C7 C6 C12 119.4(3) . . ?
C2 C7 C6 122.4(3) . . ?
C4 C8 C9 110.3(3) . . ?
C4 C8 C10 112.2(3) . . ?
C4 C8 C11 109.8(3) . . ?
C9 C8 C10 107.7(3) . . ?
C9 C8 C11 109.8(3) . . ?
C10 C8 C11 106.9(3) . . ?
C6 C12 C14 108.7(3) . . ?
C6 C12 C15 109.2(3) . . ?
C13 C12 C6 113.1(3) . . ?
C13 C12 C14 107.5(3) . . ?
C13 C12 C15 109.9(4) . . ?
C15 C12 C14 108.2(4) . . ?
N1 C16 C17 113.1(3) . . ?
C18 C17 C16 121.1(3) . . ?
C22 C17 C16 119.0(3) . . ?
C22 C17 C18 119.7(3) . . ?
O2 C18 C17 119.8(3) . . ?
O2 C18 C19 119.7(3) . . ?
C17 C18 C19 120.6(3) . . ?
C18 C19 C23 121.2(3) . . ?
C20 C19 C18 117.4(3) . . ?
C20 C19 C23 121.4(3) . . ?
C21 C20 C19 123.5(3) . . ?
C20 C21 C22 117.7(3) . . ?
C20 C21 C27 122.8(3) . . ?
C22 C21 C27 119.5(3) . . ?
C17 C22 C21 121.2(3) . . ?
C19 C23 C24 110.7(3) . . ?
C19 C23 C25 109.2(3) . . ?
C24 C23 C25 110.1(3) . . ?
C26 C23 C19 112.1(3) . . ?
C26 C23 C24 107.4(3) . . ?
C26 C23 C25 107.2(3) . . ?
C21 C27 C28 108.7(3) . . ?
C21 C27 C30 112.6(3) . . ?
C28 C27 C30 108.0(3) . . ?
C29 C27 C21 110.0(3) . . ?
C29 C27 C28 109.1(3) . . ?
C29 C27 C30 108.3(3) . . ?
N1 C31 C32 108.6(3) . . ?
N1 C31 C35 117.4(3) . . ?
C32 C31 C35 109.3(3) . . ?
O3 C32 O4 123.5(3) . . ?
O3 C32 C31 125.7(3) . . ?
O4 C32 C31 110.8(3) . . ?
O4 C33 C34 105.3(5) . . ?
C34A C33 O4 117.2(7) . . ?
C36 C35 C31 114.6(3) . . ?
C37 C36 C35 121.1(3) . . ?
C37 C36 C41 118.0(3) . . ?
C41 C36 C35 120.9(3) . . ?
C36 C37 C38 121.0(3) . . ?
C39 C38 C37 120.2(4) . . ?
C40 C39 C38 119.2(4) . . ?
C39 C40 C41 120.9(4) . . ?
C40 C41 C36 120.7(3) . . ?

loop_
_geom_bond_atom_site_label_1
_geom_bond_atom_site_label_2
_geom_bond_distance
_geom_bond_site_symmetry_2
_geom_bond_publ_flag
O1 C3 1.370(4) . ?
N1 C1 1.481(4) . ?
N1 C16 1.481(4) . ?
N1 C31 1.471(4) . ?
C1 C2 1.510(5) . ?
O2 C18 1.373(4) . ?
C2 C3 1.398(5) . ?
C2 C7 1.391(5) . ?
O3 C32 1.208(5) . ?
C3 C4 1.413(5) . ?
O4 C32 1.334(4) . ?
O4 C33 1.458(5) . ?
C4 C5 1.404(5) . ?
C4 C8 1.537(5) . ?
C5 C6 1.397(5) . ?
C6 C7 1.394(5) . ?
C6 C12 1.523(5) . ?
C8 C9 1.538(5) . ?
C8 C10 1.539(5) . ?
C8 C11 1.549(5) . ?
C12 C13 1.514(5) . ?
C12 C14 1.559(6) . ?
C12 C15 1.527(7) . ?
C16 C17 1.516(4) . ?
C17 C18 1.403(5) . ?
C17 C22 1.392(5) . ?
C18 C19 1.407(5) . ?
C19 C20 1.397(5) . ?
C19 C23 1.536(5) . ?
C20 C21 1.388(5) . ?
C21 C22 1.397(5) . ?
C21 C27 1.534(5) . ?
C23 C24 1.544(5) . ?
C23 C25 1.544(5) . ?
C23 C26 1.532(5) . ?
C27 C28 1.537(5) . ?
C27 C29 1.525(6) . ?
C27 C30 1.538(5) . ?
C31 C32 1.523(5) . ?
C31 C35 1.553(5) . ?
C33 C34 1.537(9) . ?
C33 C34A 1.334(12) . ?
C35 C36 1.510(5) . ?
C36 C37 1.387(5) . ?
C36 C41 1.389(5) . ?
C37 C38 1.393(6) . ?
C38 C39 1.376(6) . ?
C39 C40 1.374(6) . ?
C40 C41 1.386(6) . ?
